data_7720743
loop_
_publ_author_name
'Bracho Pozsoni, Nestor'
'Donati, Chiara'
'Rigon, Laura'
'Bouye, Fatima Ali'
'Planckaert, Tom'
'Tzouras, Nikolaos V.'
'Van Hecke, Kristof'
'Gandin, Valentina'
'Scattolin, Thomas'
'Nolan, Steven P.'

_publ_section_title
;
 Gold(I)-indomethacin anticancer candidates with anti-breast cancer stem
 cell properties.
;
_journal_issue 15
_journal_name_full 'Dalton transactions (Cambridge, England : 2003)'
_journal_page_first 5960
_journal_page_last 5969
_journal_paper_doi 10.1039/d6dt00194g
_journal_volume 55
_journal_year 2026
_chemical_formula_moiety 'C48 H55 Au Cl N3 O4, 2[CHCl3]'
_chemical_formula_sum 'C50 H57 Au Cl7 N3 O4'
_chemical_formula_weight 1209.10
_space_group_crystal_system monoclinic
_space_group_IT_number 14
_space_group_name_Hall '-P 2yn'
_space_group_name_H-M_alt 'P 1 21/n 1'
_atom_sites_solution_hydrogens geom
_atom_sites_solution_primary dual
_audit_creation_date 2024-09-09
_audit_creation_method
;
Olex2 1.5
(compiled 2024.01.12 svn.r2f8d729c for OlexSys, GUI svn.r6928)
;
_audit_update_record
;
2026-01-08 deposited with the CCDC.	2026-03-25 downloaded from the CCDC.
;
_cell_angle_alpha 90
_cell_angle_beta 104.540(2)
_cell_angle_gamma 90
_cell_formula_units_Z 4
_cell_length_a 13.2428(2)
_cell_length_b 16.2863(2)
_cell_length_c 25.3279(4)
_cell_measurement_reflns_used 27706
_cell_measurement_temperature 100(2)
_cell_measurement_theta_max 29.5870
_cell_measurement_theta_min 2.8440
_cell_volume 5287.67(14)
_computing_cell_refinement 'CrysAlisPro 1.171.42.49 (Rigaku OD, 2022)'
_computing_data_collection 'CrysAlisPro 1.171.42.49 (Rigaku OD, 2022)'
_computing_data_reduction 'CrysAlisPro 1.171.42.49 (Rigaku OD, 2022)'
_computing_molecular_graphics 'Olex2 1.5 (Dolomanov et al., 2009)'
_computing_publication_material 'Olex2 1.5 (Dolomanov et al., 2009)'
_computing_structure_refinement 'SHELXL 2019/3 (Sheldrick, 2015)'
_computing_structure_solution 'SHELXT  (Sheldrick, 2015)'
_diffrn_ambient_temperature 100(2)
_diffrn_detector_area_resol_mean 10.4839
_diffrn_detector_type Atlas
_diffrn_measured_fraction_theta_full 0.997
_diffrn_measured_fraction_theta_max 0.901
_diffrn_measurement_details
;
List of Runs (angles in degrees, time in seconds):

  # Type    Start    End  Width  t~exp~   \w     \q     \k     \f   Frames
#--------------------------------------------------------------------------
  1  \w    -18.00  83.00   1.00   25.00    --   10.17  57.00-180.00  101
  2  \w    -63.00  38.00   1.00   25.00    --   10.17 -57.00  30.00  101
  3  \w     39.00  99.00   1.00   25.00    --   10.17 178.00 -90.00   60
  4  \w    -44.00  -2.00   1.00   25.00    --  -11.42  77.00 -90.00   42
  5  \w    -84.00  17.00   1.00   25.00    --  -11.42 -57.00 -30.00  101
;
_diffrn_measurement_device 'four-circle diffractometer'
_diffrn_measurement_device_type 'SuperNova, Dual, Cu at home/near, Atlas'
_diffrn_measurement_method '\w scans'
_diffrn_radiation_type MoK\a
_diffrn_radiation_wavelength 0.71073
_diffrn_reflns_av_R_equivalents 0.0391
_diffrn_reflns_av_unetI/netI 0.0388
_diffrn_reflns_Laue_measured_fraction_full 0.997
_diffrn_reflns_Laue_measured_fraction_max 0.901
_diffrn_reflns_limit_h_max 18
_diffrn_reflns_limit_h_min -18
_diffrn_reflns_limit_k_max 21
_diffrn_reflns_limit_k_min -22
_diffrn_reflns_limit_l_max 32
_diffrn_reflns_limit_l_min -35
_diffrn_reflns_number 60694
_diffrn_reflns_point_group_measured_fraction_full 0.997
_diffrn_reflns_point_group_measured_fraction_max 0.901
_diffrn_reflns_theta_full 25.242
_diffrn_reflns_theta_max 29.772
_diffrn_reflns_theta_min 2.598
_exptl_absorpt_coefficient_mu 3.181
_exptl_absorpt_correction_T_max 1.000
_exptl_absorpt_correction_T_min 0.777
_exptl_absorpt_correction_type gaussian
_exptl_absorpt_process_details
;
CrysAlisPro 1.171.42.49 (Rigaku Oxford Diffraction, 2022)
Numerical absorption correction based on gaussian integration over
a multifaceted crystal model
Empirical absorption correction using spherical harmonics,
implemented in SCALE3 ABSPACK scaling algorithm.
;
_exptl_crystal_colour 'clear light colourless'
_exptl_crystal_colour_lustre clear
_exptl_crystal_colour_modifier light
_exptl_crystal_colour_primary colourless
_exptl_crystal_density_diffrn 1.519
_exptl_crystal_description 'rect. Prism'
_exptl_crystal_F_000 2432
_exptl_crystal_recrystallization_method 'Chloroform in hexane'
_exptl_crystal_size_max 0.39
_exptl_crystal_size_mid 0.12
_exptl_crystal_size_min 0.1
_refine_diff_density_max 0.628
_refine_diff_density_min -1.011
_refine_diff_density_rms 0.082
_refine_ls_extinction_method none
_refine_ls_goodness_of_fit_ref 1.019
_refine_ls_hydrogen_treatment constr
_refine_ls_matrix_type full
_refine_ls_number_parameters 526
_refine_ls_number_reflns 13614
_refine_ls_number_restraints 0
_refine_ls_restrained_S_all 1.019
_refine_ls_R_factor_all 0.0367
_refine_ls_R_factor_gt 0.0277
_refine_ls_shift/su_max 0.004
_refine_ls_shift/su_mean 0.000
_refine_ls_structure_factor_coef Fsqd
_refine_ls_weighting_details 'w=1/[\s^2^(Fo^2^)+(0.0193P)^2^+2.3864P] where P=(Fo^2^+2Fc^2^)/3'
_refine_ls_weighting_scheme calc
_refine_ls_wR_factor_gt 0.0525
_refine_ls_wR_factor_ref 0.0550
_reflns_Friedel_coverage 0.000
_reflns_number_gt 11490
_reflns_number_total 13614
_reflns_threshold_expression 'I > 2\s(I)'
_cod_data_source_file d6dt00194g2.cif
_cod_data_source_block fa041-2
_cod_depositor_comments 'Adding full bibliography for 7720742--7720745.cif.'
_cod_database_code 7720743
_shelx_shelxl_version_number 2019/3
_shelx_space_group_comment
;
The symmetry employed for this shelxl refinement is uniquely defined
by the following loop, which should always be used as a source of
symmetry information in preference to the above space-group names.
They are only intended as comments.
;
_shelx_estimated_absorpt_t_max 0.742
_shelx_estimated_absorpt_t_min 0.370
_olex2_refinement_description
;
1. Fixed Uiso
 At 1.2 times of:
  All C(H) groups, All C(H,H) groups
 At 1.5 times of:
  All C(H,H,H) groups
2.a Ternary CH refined with riding coordinates:
 C13(H13), C16(H16), C25(H25), C28(H28)
2.b Secondary CH2 refined with riding coordinates:
 C31(H31A,H31B)
2.c Aromatic/amide H refined with riding coordinates:
 C8(H8), C9(H9), C10(H10), C20(H20), C21(H21), C22(H22), C36(H36), C37(H37),
 C39(H39), C44(H44), C45(H45), C47(H47), C48(H48)
2.d Idealised Me refined as rotating group:
 C4(H4A,H4B,H4C), C5(H5A,H5B,H5C), C12(H12A,H12B,H12C), C14(H14A,H14B,H14C),
 C15(H15A,H15B,H15C), C17(H17A,H17B,H17C), C24(H24A,H24B,H24C), C26(H26A,H26B,
 H26C), C27(H27A,H27B,H27C), C29(H29A,H29B,H29C), C40(H40A,H40B,H40C), C41(H41A,
 H41B,H41C)
;
_smtbx_masks_void_probe_radius 1.2
_smtbx_masks_void_truncation_radius 1.2
_olex2_exptl_crystal_mounting_method 'mounted on a LithoLoop'
_olex2_submission_special_instructions 'No special instructions were received'
_oxdiff_exptl_absorpt_empirical_details
;
Empirical correction (ABSPACK) includes:
- Absorption correction using spherical harmonics
- Frame scaling
;

loop_
_space_group_symop_operation_xyz
'x, y, z'
'-x+1/2, y+1/2, -z+1/2'
'-x, -y, -z'
'x-1/2, -y-1/2, z-1/2'

loop_
_atom_site_label
_atom_site_type_symbol
_atom_site_fract_x
_atom_site_fract_y
_atom_site_fract_z
_atom_site_U_iso_or_equiv
_atom_site_adp_type
_atom_site_occupancy
_atom_site_site_symmetry_order
_atom_site_calc_flag
_atom_site_refinement_flags_posn
_atom_site_refinement_flags_adp
_atom_site_refinement_flags_occupancy
_atom_site_disorder_assembly
_atom_site_disorder_group
Au1 Au 0.21799(2) 0.40080(2) 0.75089(2) 0.01884(3) Uani 1 1 d . . . . .
Cl1 Cl 0.92254(6) 0.19146(5) 0.52764(4) 0.0537(2) Uani 1 1 d . . . . .
O1 O 0.28808(12) 0.41811(9) 0.68915(6) 0.0239(3) Uani 1 1 d . . . . .
O2 O 0.44426(14) 0.38418(11) 0.74223(7) 0.0352(4) Uani 1 1 d . . . . .
O3 O 0.03175(14) 0.38397(10) 0.51275(8) 0.0425(5) Uani 1 1 d . . . . .
O4 O 0.41706(15) 0.13908(10) 0.50749(8) 0.0383(4) Uani 1 1 d . . . . .
N1 N 0.11534(15) 0.44747(10) 0.83899(7) 0.0207(4) Uani 1 1 d . . . . .
N2 N 0.09994(14) 0.31868(10) 0.82143(7) 0.0184(4) Uani 1 1 d . . . . .
N3 N 0.43086(16) 0.25734(12) 0.55634(8) 0.0275(4) Uani 1 1 d . . . . .
C1 C 0.14195(17) 0.38853(12) 0.80717(9) 0.0198(5) Uani 1 1 d . . . . .
C2 C 0.04578(17) 0.33380(13) 0.86133(9) 0.0220(5) Uani 1 1 d . . . . .
C3 C 0.05579(19) 0.41512(13) 0.87231(9) 0.0241(5) Uani 1 1 d . . . . .
C4 C -0.0093(2) 0.26732(14) 0.88300(10) 0.0308(6) Uani 1 1 d . . . . .
H4A H -0.060255 0.241249 0.852819 0.046 Uiso 1 1 calc R U . . .
H4B H -0.045475 0.290568 0.908894 0.046 Uiso 1 1 calc R U . . .
H4C H 0.041382 0.226275 0.901566 0.046 Uiso 1 1 calc R U . . .
C5 C 0.0127(2) 0.46824(15) 0.90908(11) 0.0343(6) Uani 1 1 d . . . . .
H5A H 0.069703 0.498425 0.933565 0.052 Uiso 1 1 calc R U . . .
H5B H -0.022873 0.434089 0.930667 0.052 Uiso 1 1 calc R U . . .
H5C H -0.036994 0.507257 0.887248 0.052 Uiso 1 1 calc R U . . .
C6 C 0.14252(19) 0.53312(12) 0.83619(9) 0.0234(5) Uani 1 1 d . . . . .
C7 C 0.0745(2) 0.58246(14) 0.79757(10) 0.0282(5) Uani 1 1 d . . . . .
C8 C 0.1029(2) 0.66479(14) 0.79482(11) 0.0333(6) Uani 1 1 d . . . . .
H8 H 0.059342 0.700223 0.769083 0.040 Uiso 1 1 calc R U . . .
C9 C 0.1929(2) 0.69530(14) 0.82869(11) 0.0339(6) Uani 1 1 d . . . . .
H9 H 0.211066 0.751233 0.825750 0.041 Uiso 1 1 calc R U . . .
C10 C 0.2571(2) 0.64549(13) 0.86697(10) 0.0313(6) Uani 1 1 d . . . . .
H10 H 0.318268 0.667862 0.890509 0.038 Uiso 1 1 calc R U . . .
C11 C 0.23319(19) 0.56250(13) 0.87156(9) 0.0259(5) Uani 1 1 d . . . . .
C12 C -0.0164(2) 0.54789(17) 0.70081(11) 0.0435(7) Uani 1 1 d . . . . .
H12A H -0.009743 0.604099 0.688282 0.065 Uiso 1 1 calc R U . . .
H12B H -0.079115 0.522435 0.677714 0.065 Uiso 1 1 calc R U . . .
H12C H 0.045139 0.515968 0.698537 0.065 Uiso 1 1 calc R U . . .
C13 C -0.0247(2) 0.54969(15) 0.75975(11) 0.0354(6) Uani 1 1 d . . . . .
H13 H -0.033677 0.491752 0.770843 0.042 Uiso 1 1 calc R U . . .
C14 C -0.1210(2) 0.59779(17) 0.76480(14) 0.0500(8) Uani 1 1 d . . . . .
H14A H -0.125761 0.596696 0.802784 0.075 Uiso 1 1 calc R U . . .
H14B H -0.183683 0.572734 0.741371 0.075 Uiso 1 1 calc R U . . .
H14C H -0.115262 0.654782 0.753477 0.075 Uiso 1 1 calc R U . . .
C15 C 0.4021(2) 0.48373(15) 0.89341(11) 0.0370(6) Uani 1 1 d . . . . .
H15A H 0.380302 0.458156 0.857303 0.055 Uiso 1 1 calc R U . . .
H15B H 0.444645 0.444844 0.919215 0.055 Uiso 1 1 calc R U . . .
H15C H 0.443262 0.533057 0.891205 0.055 Uiso 1 1 calc R U . . .
C16 C 0.30580(19) 0.50730(14) 0.91288(9) 0.0287(5) Uani 1 1 d . . . . .
H16 H 0.266986 0.455696 0.916266 0.034 Uiso 1 1 calc R U . . .
C17 C 0.3384(2) 0.54701(15) 0.96942(10) 0.0354(6) Uani 1 1 d . . . . .
H17A H 0.378086 0.597227 0.967418 0.053 Uiso 1 1 calc R U . . .
H17B H 0.382011 0.508607 0.995157 0.053 Uiso 1 1 calc R U . . .
H17C H 0.276099 0.560623 0.981852 0.053 Uiso 1 1 calc R U . . .
C18 C 0.10825(17) 0.24031(12) 0.79577(9) 0.0193(5) Uani 1 1 d . . . . .
C19 C 0.19486(18) 0.19052(12) 0.81827(9) 0.0231(5) Uani 1 1 d . . . . .
C20 C 0.2036(2) 0.11807(13) 0.79072(10) 0.0287(5) Uani 1 1 d . . . . .
H20 H 0.261423 0.082823 0.804455 0.034 Uiso 1 1 calc R U . . .
C21 C 0.1300(2) 0.09634(13) 0.74380(10) 0.0300(6) Uani 1 1 d . . . . .
H21 H 0.138590 0.047110 0.725288 0.036 Uiso 1 1 calc R U . . .
C22 C 0.04439(19) 0.14525(13) 0.72360(10) 0.0283(5) Uani 1 1 d . . . . .
H22 H -0.006482 0.128705 0.691809 0.034 Uiso 1 1 calc R U . . .
C23 C 0.03132(18) 0.21908(13) 0.74931(9) 0.0243(5) Uani 1 1 d . . . . .
C24 C -0.0583(3) 0.31133(17) 0.67280(12) 0.0506(8) Uani 1 1 d . . . . .
H24A H 0.004699 0.345143 0.678448 0.076 Uiso 1 1 calc R U . . .
H24B H -0.120017 0.345843 0.659248 0.076 Uiso 1 1 calc R U . . .
H24C H -0.056325 0.268264 0.646053 0.076 Uiso 1 1 calc R U . . .
C25 C -0.0635(2) 0.27202(15) 0.72668(11) 0.0353(6) Uani 1 1 d . . . . .
H25 H -0.063831 0.317139 0.753416 0.042 Uiso 1 1 calc R U . . .
C26 C -0.1647(2) 0.2226(2) 0.72009(13) 0.0532(8) Uani 1 1 d . . . . .
H26A H -0.169675 0.181423 0.691359 0.080 Uiso 1 1 calc R U . . .
H26B H -0.224697 0.259801 0.710152 0.080 Uiso 1 1 calc R U . . .
H26C H -0.164344 0.195159 0.754565 0.080 Uiso 1 1 calc R U . . .
C27 C 0.3741(2) 0.24863(16) 0.85545(12) 0.0417(7) Uani 1 1 d . . . . .
H27A H 0.423791 0.266933 0.888916 0.063 Uiso 1 1 calc R U . . .
H27B H 0.354811 0.295188 0.830431 0.063 Uiso 1 1 calc R U . . .
H27C H 0.406227 0.205656 0.838023 0.063 Uiso 1 1 calc R U . . .
C28 C 0.27633(19) 0.21447(14) 0.86949(10) 0.0291(5) Uani 1 1 d . . . . .
H28 H 0.246279 0.258604 0.888392 0.035 Uiso 1 1 calc R U . . .
C29 C 0.3056(2) 0.14160(16) 0.90877(11) 0.0403(7) Uani 1 1 d . . . . .
H29A H 0.338432 0.098645 0.891676 0.060 Uiso 1 1 calc R U . . .
H29B H 0.242555 0.119665 0.917236 0.060 Uiso 1 1 calc R U . . .
H29C H 0.354500 0.159942 0.942495 0.060 Uiso 1 1 calc R U . . .
C30 C 0.38804(19) 0.40926(12) 0.69926(9) 0.0232(5) Uani 1 1 d . . . . .
C31 C 0.43262(19) 0.43244(15) 0.65126(10) 0.0279(5) Uani 1 1 d . . . . .
H31A H 0.401054 0.484713 0.635172 0.033 Uiso 1 1 calc R U . . .
H31B H 0.508872 0.440800 0.664373 0.033 Uiso 1 1 calc R U . . .
C32 C 0.48040(19) 0.30922(14) 0.60076(9) 0.0271(5) Uani 1 1 d . . . . .
C33 C 0.41112(18) 0.36641(14) 0.60824(9) 0.0254(5) Uani 1 1 d . . . . .
C34 C 0.31251(19) 0.35050(13) 0.57011(9) 0.0258(5) Uani 1 1 d . . . . .
C35 C 0.32560(19) 0.28249(14) 0.53848(9) 0.0271(5) Uani 1 1 d . . . . .
C36 C 0.2443(2) 0.25329(15) 0.49691(10) 0.0326(6) Uani 1 1 d . . . . .
H36 H 0.254402 0.209156 0.474254 0.039 Uiso 1 1 calc R U . . .
C37 C 0.1482(2) 0.29061(15) 0.48964(10) 0.0356(6) Uani 1 1 d . . . . .
H37 H 0.091331 0.271762 0.461421 0.043 Uiso 1 1 calc R U . . .
C38 C 0.13283(19) 0.35538(14) 0.52277(11) 0.0327(6) Uani 1 1 d . . . . .
C39 C 0.2143(2) 0.38733(14) 0.56264(10) 0.0286(5) Uani 1 1 d . . . . .
H39 H 0.204139 0.432750 0.584270 0.034 Uiso 1 1 calc R U . . .
C40 C 0.5854(2) 0.29183(17) 0.63775(10) 0.0370(6) Uani 1 1 d . . . . .
H40A H 0.639214 0.319671 0.623929 0.055 Uiso 1 1 calc R U . . .
H40B H 0.598231 0.232503 0.639053 0.055 Uiso 1 1 calc R U . . .
H40C H 0.587699 0.311910 0.674504 0.055 Uiso 1 1 calc R U . . .
C41 C 0.0075(2) 0.43556(18) 0.55329(13) 0.0475(7) Uani 1 1 d . . . . .
H41A H -0.067953 0.445085 0.544609 0.071 Uiso 1 1 calc R U . . .
H41B H 0.043796 0.488161 0.554146 0.071 Uiso 1 1 calc R U . . .
H41C H 0.029952 0.408910 0.589020 0.071 Uiso 1 1 calc R U . . .
C42 C 0.4731(2) 0.19347(14) 0.53248(10) 0.0310(6) Uani 1 1 d . . . . .
C43 C 0.5867(2) 0.19535(14) 0.53474(10) 0.0308(6) Uani 1 1 d . . . . .
C44 C 0.6403(2) 0.12177(16) 0.53844(12) 0.0411(7) Uani 1 1 d . . . . .
H44 H 0.605587 0.071763 0.541942 0.049 Uiso 1 1 calc R U . . .
C45 C 0.7439(2) 0.12064(16) 0.53708(13) 0.0455(8) Uani 1 1 d . . . . .
H45 H 0.781243 0.070287 0.540754 0.055 Uiso 1 1 calc R U . . .
C46 C 0.7925(2) 0.19319(16) 0.53036(11) 0.0380(6) Uani 1 1 d . . . . .
C47 C 0.7403(2) 0.26698(15) 0.52526(11) 0.0359(6) Uani 1 1 d . . . . .
H47 H 0.774564 0.316536 0.520229 0.043 Uiso 1 1 calc R U . . .
C48 C 0.6370(2) 0.26771(14) 0.52758(10) 0.0323(6) Uani 1 1 d . . . . .
H48 H 0.600162 0.318259 0.524244 0.039 Uiso 1 1 calc R U . . .

loop_
_atom_site_aniso_label
_atom_site_aniso_U_11
_atom_site_aniso_U_22
_atom_site_aniso_U_33
_atom_site_aniso_U_23
_atom_site_aniso_U_13
_atom_site_aniso_U_12
Au1 0.02024(5) 0.01526(4) 0.02155(5) -0.00053(3) 0.00625(3) 0.00007(3)
Cl1 0.0441(4) 0.0494(4) 0.0777(6) 0.0005(4) 0.0342(4) 0.0060(3)
O1 0.0225(9) 0.0262(8) 0.0239(8) 0.0005(6) 0.0077(7) 0.0002(6)
O2 0.0253(10) 0.0501(11) 0.0281(10) 0.0050(8) 0.0029(8) 0.0041(8)
O3 0.0271(10) 0.0353(10) 0.0560(13) 0.0015(9) -0.0067(9) 0.0018(8)
O4 0.0450(12) 0.0323(9) 0.0421(11) -0.0039(8) 0.0196(9) -0.0031(9)
N1 0.0227(10) 0.0168(9) 0.0236(10) -0.0013(7) 0.0076(8) 0.0033(7)
N2 0.0196(10) 0.0146(8) 0.0207(9) 0.0020(7) 0.0045(8) 0.0012(7)
N3 0.0288(11) 0.0308(10) 0.0227(10) -0.0004(8) 0.0062(9) 0.0044(9)
C1 0.0183(11) 0.0202(11) 0.0199(11) 0.0017(8) 0.0025(9) 0.0036(8)
C2 0.0199(12) 0.0229(11) 0.0241(12) 0.0031(9) 0.0073(10) 0.0023(9)
C3 0.0239(13) 0.0240(11) 0.0258(12) 0.0017(9) 0.0090(10) 0.0015(9)
C4 0.0333(15) 0.0304(13) 0.0309(14) 0.0019(10) 0.0122(12) -0.0016(11)
C5 0.0425(16) 0.0285(13) 0.0377(15) 0.0002(11) 0.0207(13) 0.0042(11)
C6 0.0310(13) 0.0151(10) 0.0271(12) -0.0008(9) 0.0128(11) 0.0025(9)
C7 0.0320(14) 0.0227(12) 0.0328(14) 0.0014(10) 0.0134(11) 0.0068(10)
C8 0.0431(16) 0.0180(11) 0.0400(15) 0.0057(10) 0.0127(13) 0.0086(11)
C9 0.0494(17) 0.0165(11) 0.0396(15) -0.0009(10) 0.0182(13) 0.0020(11)
C10 0.0417(16) 0.0214(12) 0.0310(14) -0.0044(10) 0.0099(12) -0.0044(11)
C11 0.0336(14) 0.0203(11) 0.0258(12) -0.0016(9) 0.0108(11) -0.0007(10)
C12 0.0415(17) 0.0389(15) 0.0439(17) 0.0005(12) -0.0007(14) 0.0048(13)
C13 0.0306(15) 0.0261(12) 0.0472(17) 0.0066(11) 0.0055(13) 0.0063(11)
C14 0.0354(17) 0.0506(18) 0.063(2) 0.0069(15) 0.0096(15) 0.0134(14)
C15 0.0433(17) 0.0321(13) 0.0331(14) 0.0010(11) 0.0051(12) 0.0061(12)
C16 0.0334(14) 0.0218(11) 0.0284(13) 0.0004(9) 0.0030(11) -0.0056(10)
C17 0.0417(16) 0.0329(13) 0.0307(14) -0.0020(11) 0.0075(12) -0.0089(12)
C18 0.0226(12) 0.0135(10) 0.0219(11) 0.0011(8) 0.0059(9) -0.0023(8)
C19 0.0253(12) 0.0181(10) 0.0234(12) 0.0015(9) 0.0014(10) -0.0011(9)
C20 0.0313(14) 0.0200(11) 0.0331(14) -0.0007(9) 0.0052(11) 0.0053(10)
C21 0.0426(16) 0.0176(11) 0.0296(13) -0.0031(9) 0.0086(12) -0.0008(10)
C22 0.0317(14) 0.0244(12) 0.0258(13) -0.0020(9) 0.0013(11) -0.0059(10)
C23 0.0220(12) 0.0248(11) 0.0248(12) 0.0025(9) 0.0035(10) -0.0017(9)
C24 0.055(2) 0.0415(16) 0.0430(17) 0.0136(13) -0.0108(15) 0.0065(14)
C25 0.0295(14) 0.0341(13) 0.0344(15) -0.0054(11) -0.0066(12) 0.0059(11)
C26 0.0262(16) 0.067(2) 0.059(2) -0.0026(16) -0.0047(14) 0.0000(14)
C27 0.0331(16) 0.0360(14) 0.0471(17) 0.0039(12) -0.0064(13) -0.0031(12)
C28 0.0272(13) 0.0254(12) 0.0297(13) -0.0052(10) -0.0022(11) 0.0078(10)
C29 0.0421(17) 0.0406(15) 0.0323(15) 0.0040(11) -0.0016(13) 0.0052(13)
C30 0.0258(13) 0.0190(11) 0.0247(12) -0.0049(9) 0.0062(10) -0.0012(9)
C31 0.0222(13) 0.0319(12) 0.0310(13) -0.0023(10) 0.0095(11) -0.0041(10)
C32 0.0277(13) 0.0343(13) 0.0203(12) 0.0012(10) 0.0075(10) 0.0014(10)
C33 0.0249(13) 0.0300(12) 0.0213(12) 0.0028(9) 0.0059(10) -0.0007(10)
C34 0.0278(13) 0.0271(12) 0.0215(12) 0.0031(9) 0.0045(10) 0.0008(10)
C35 0.0311(14) 0.0268(12) 0.0225(12) 0.0046(9) 0.0047(10) 0.0018(10)
C36 0.0388(16) 0.0291(12) 0.0263(13) 0.0008(10) 0.0017(12) -0.0038(11)
C37 0.0320(15) 0.0321(13) 0.0341(14) 0.0008(11) -0.0077(11) -0.0079(11)
C38 0.0262(14) 0.0278(13) 0.0390(15) 0.0074(11) -0.0010(11) 0.0012(10)
C39 0.0269(13) 0.0258(12) 0.0305(13) 0.0034(10) 0.0024(11) -0.0013(10)
C40 0.0274(14) 0.0549(16) 0.0272(13) -0.0035(12) 0.0043(11) 0.0092(12)
C41 0.0318(16) 0.0459(16) 0.061(2) 0.0007(15) 0.0053(15) 0.0063(13)
C42 0.0440(16) 0.0278(12) 0.0253(13) 0.0054(10) 0.0164(12) 0.0040(11)
C43 0.0418(16) 0.0288(12) 0.0276(13) 0.0006(10) 0.0196(12) 0.0047(11)
C44 0.0493(19) 0.0321(13) 0.0512(18) 0.0071(12) 0.0302(15) 0.0035(12)
C45 0.0509(19) 0.0309(14) 0.066(2) 0.0056(13) 0.0366(17) 0.0104(13)
C46 0.0405(16) 0.0378(14) 0.0436(16) -0.0004(12) 0.0251(14) 0.0044(12)
C47 0.0447(17) 0.0291(13) 0.0396(15) 0.0005(11) 0.0214(13) 0.0007(12)
C48 0.0424(16) 0.0262(12) 0.0304(14) 0.0024(10) 0.0131(12) 0.0065(11)

loop_
_atom_type_symbol
_atom_type_description
_atom_type_scat_dispersion_real
_atom_type_scat_dispersion_imag
_atom_type_scat_source
C C 0.0033 0.0016 'International Tables Vol C Tables 4.2.6.8 and 6.1.1.4'
H H 0.0000 0.0000 'International Tables Vol C Tables 4.2.6.8 and 6.1.1.4'
Au Au -2.0133 8.8022 'International Tables Vol C Tables 4.2.6.8 and 6.1.1.4'
Cl Cl 0.1484 0.1585 'International Tables Vol C Tables 4.2.6.8 and 6.1.1.4'
N N 0.0061 0.0033 'International Tables Vol C Tables 4.2.6.8 and 6.1.1.4'
O O 0.0106 0.0060 'International Tables Vol C Tables 4.2.6.8 and 6.1.1.4'

loop_
_exptl_crystal_face_index_h
_exptl_crystal_face_index_k
_exptl_crystal_face_index_l
_exptl_crystal_face_perp_dist
-3 -22 10 0.2348
9 20 -9 0.1344
-18 0 18 0.0644
-4 0 -32 0.0530
4 0 32 0.0463
-2 23 3 0.1240
3 -23 -1 0.2587
18 -3 -16 0.0831
18 0 -18 0.0529

loop_
_geom_angle_atom_site_label_1
_geom_angle_atom_site_label_2
_geom_angle_atom_site_label_3
_geom_angle
_geom_angle_site_symmetry_1
_geom_angle_site_symmetry_3
_geom_angle_publ_flag
C1 Au1 O1 175.87(7) . . ?
C30 O1 Au1 118.43(14) . . ?
C38 O3 C41 116.8(2) . . ?
C1 N1 C3 111.29(17) . . ?
C1 N1 C6 123.26(19) . . ?
C3 N1 C6 125.39(18) . . ?
C1 N2 C2 111.34(17) . . ?
C1 N2 C18 122.52(18) . . ?
C2 N2 C18 126.09(17) . . ?
C35 N3 C32 107.56(18) . . ?
C42 N3 C32 129.1(2) . . ?
C42 N3 C35 123.4(2) . . ?
N1 C1 Au1 128.37(15) . . ?
N2 C1 Au1 127.06(15) . . ?
N2 C1 N1 104.51(18) . . ?
N2 C2 C4 121.78(19) . . ?
C3 C2 N2 106.20(19) . . ?
C3 C2 C4 132.0(2) . . ?
N1 C3 C5 121.56(19) . . ?
C2 C3 N1 106.65(19) . . ?
C2 C3 C5 131.7(2) . . ?
C2 C4 H4A 109.5 . . ?
C2 C4 H4B 109.5 . . ?
C2 C4 H4C 109.5 . . ?
H4A C4 H4B 109.5 . . ?
H4A C4 H4C 109.5 . . ?
H4B C4 H4C 109.5 . . ?
C3 C5 H5A 109.5 . . ?
C3 C5 H5B 109.5 . . ?
C3 C5 H5C 109.5 . . ?
H5A C5 H5B 109.5 . . ?
H5A C5 H5C 109.5 . . ?
H5B C5 H5C 109.5 . . ?
C7 C6 N1 117.5(2) . . ?
C11 C6 N1 119.0(2) . . ?
C11 C6 C7 123.5(2) . . ?
C6 C7 C13 122.8(2) . . ?
C8 C7 C6 116.7(2) . . ?
C8 C7 C13 120.5(2) . . ?
C7 C8 H8 119.4 . . ?
C9 C8 C7 121.2(2) . . ?
C9 C8 H8 119.4 . . ?
C8 C9 H9 119.7 . . ?
C8 C9 C10 120.7(2) . . ?
C10 C9 H9 119.7 . . ?
C9 C10 H10 119.5 . . ?
C9 C10 C11 120.9(2) . . ?
C11 C10 H10 119.5 . . ?
C6 C11 C10 117.1(2) . . ?
C6 C11 C16 122.23(19) . . ?
C10 C11 C16 120.7(2) . . ?
H12A C12 H12B 109.5 . . ?
H12A C12 H12C 109.5 . . ?
H12B C12 H12C 109.5 . . ?
C13 C12 H12A 109.5 . . ?
C13 C12 H12B 109.5 . . ?
C13 C12 H12C 109.5 . . ?
C7 C13 C12 111.2(2) . . ?
C7 C13 H13 107.4 . . ?
C7 C13 C14 112.0(2) . . ?
C12 C13 H13 107.4 . . ?
C12 C13 C14 111.0(2) . . ?
C14 C13 H13 107.4 . . ?
C13 C14 H14A 109.5 . . ?
C13 C14 H14B 109.5 . . ?
C13 C14 H14C 109.5 . . ?
H14A C14 H14B 109.5 . . ?
H14A C14 H14C 109.5 . . ?
H14B C14 H14C 109.5 . . ?
H15A C15 H15B 109.5 . . ?
H15A C15 H15C 109.5 . . ?
H15B C15 H15C 109.5 . . ?
C16 C15 H15A 109.5 . . ?
C16 C15 H15B 109.5 . . ?
C16 C15 H15C 109.5 . . ?
C11 C16 C15 111.1(2) . . ?
C11 C16 H16 107.8 . . ?
C11 C16 C17 112.0(2) . . ?
C15 C16 H16 107.8 . . ?
C15 C16 C17 110.2(2) . . ?
C17 C16 H16 107.8 . . ?
C16 C17 H17A 109.5 . . ?
C16 C17 H17B 109.5 . . ?
C16 C17 H17C 109.5 . . ?
H17A C17 H17B 109.5 . . ?
H17A C17 H17C 109.5 . . ?
H17B C17 H17C 109.5 . . ?
C19 C18 N2 118.24(19) . . ?
C23 C18 N2 118.41(19) . . ?
C23 C18 C19 123.33(19) . . ?
C18 C19 C28 122.18(19) . . ?
C20 C19 C18 116.7(2) . . ?
C20 C19 C28 121.1(2) . . ?
C19 C20 H20 119.4 . . ?
C21 C20 C19 121.3(2) . . ?
C21 C20 H20 119.4 . . ?
C20 C21 H21 119.7 . . ?
C22 C21 C20 120.7(2) . . ?
C22 C21 H21 119.7 . . ?
C21 C22 H22 119.6 . . ?
C21 C22 C23 120.8(2) . . ?
C23 C22 H22 119.6 . . ?
C18 C23 C22 117.2(2) . . ?
C18 C23 C25 122.7(2) . . ?
C22 C23 C25 120.1(2) . . ?
H24A C24 H24B 109.5 . . ?
H24A C24 H24C 109.5 . . ?
H24B C24 H24C 109.5 . . ?
C25 C24 H24A 109.5 . . ?
C25 C24 H24B 109.5 . . ?
C25 C24 H24C 109.5 . . ?
C23 C25 C24 111.0(2) . . ?
C23 C25 H25 107.8 . . ?
C23 C25 C26 111.2(2) . . ?
C24 C25 H25 107.8 . . ?
C24 C25 C26 110.9(2) . . ?
C26 C25 H25 107.8 . . ?
C25 C26 H26A 109.5 . . ?
C25 C26 H26B 109.5 . . ?
C25 C26 H26C 109.5 . . ?
H26A C26 H26B 109.5 . . ?
H26A C26 H26C 109.5 . . ?
H26B C26 H26C 109.5 . . ?
H27A C27 H27B 109.5 . . ?
H27A C27 H27C 109.5 . . ?
H27B C27 H27C 109.5 . . ?
C28 C27 H27A 109.5 . . ?
C28 C27 H27B 109.5 . . ?
C28 C27 H27C 109.5 . . ?
C19 C28 C27 110.9(2) . . ?
C19 C28 H28 108.1 . . ?
C19 C28 C29 111.44(19) . . ?
C27 C28 H28 108.1 . . ?
C27 C28 C29 109.9(2) . . ?
C29 C28 H28 108.1 . . ?
C28 C29 H29A 109.5 . . ?
C28 C29 H29B 109.5 . . ?
C28 C29 H29C 109.5 . . ?
H29A C29 H29B 109.5 . . ?
H29A C29 H29C 109.5 . . ?
H29B C29 H29C 109.5 . . ?
O1 C30 C31 113.4(2) . . ?
O2 C30 O1 125.3(2) . . ?
O2 C30 C31 121.3(2) . . ?
C30 C31 H31A 109.4 . . ?
C30 C31 H31B 109.4 . . ?
H31A C31 H31B 108.0 . . ?
C33 C31 C30 111.04(19) . . ?
C33 C31 H31A 109.4 . . ?
C33 C31 H31B 109.4 . . ?
N3 C32 C40 123.5(2) . . ?
C33 C32 N3 108.9(2) . . ?
C33 C32 C40 126.8(2) . . ?
C32 C33 C31 125.5(2) . . ?
C32 C33 C34 108.4(2) . . ?
C34 C33 C31 126.1(2) . . ?
C35 C34 C33 107.7(2) . . ?
C39 C34 C33 131.9(2) . . ?
C39 C34 C35 120.3(2) . . ?
C34 C35 N3 107.4(2) . . ?
C36 C35 N3 131.2(2) . . ?
C36 C35 C34 121.4(2) . . ?
C35 C36 H36 121.2 . . ?
C37 C36 C35 117.7(2) . . ?
C37 C36 H36 121.2 . . ?
C36 C37 H37 119.3 . . ?
C36 C37 C38 121.5(2) . . ?
C38 C37 H37 119.3 . . ?
O3 C38 C37 115.2(2) . . ?
O3 C38 C39 123.5(2) . . ?
C39 C38 C37 121.3(2) . . ?
C34 C39 H39 121.1 . . ?
C38 C39 C34 117.8(2) . . ?
C38 C39 H39 121.1 . . ?
C32 C40 H40A 109.5 . . ?
C32 C40 H40B 109.5 . . ?
C32 C40 H40C 109.5 . . ?
H40A C40 H40B 109.5 . . ?
H40A C40 H40C 109.5 . . ?
H40B C40 H40C 109.5 . . ?
O3 C41 H41A 109.5 . . ?
O3 C41 H41B 109.5 . . ?
O3 C41 H41C 109.5 . . ?
H41A C41 H41B 109.5 . . ?
H41A C41 H41C 109.5 . . ?
H41B C41 H41C 109.5 . . ?
O4 C42 N3 120.6(2) . . ?
O4 C42 C43 120.6(2) . . ?
N3 C42 C43 118.7(2) . . ?
C44 C43 C42 118.7(2) . . ?
C44 C43 C48 119.3(2) . . ?
C48 C43 C42 121.7(2) . . ?
C43 C44 H44 119.8 . . ?
C45 C44 C43 120.3(3) . . ?
C45 C44 H44 119.8 . . ?
C44 C45 H45 120.3 . . ?
C46 C45 C44 119.3(2) . . ?
C46 C45 H45 120.3 . . ?
C45 C46 Cl1 119.3(2) . . ?
C47 C46 Cl1 119.3(2) . . ?
C47 C46 C45 121.4(3) . . ?
C46 C47 H47 120.6 . . ?
C46 C47 C48 118.8(2) . . ?
C48 C47 H47 120.6 . . ?
C43 C48 H48 119.7 . . ?
C47 C48 C43 120.7(2) . . ?
C47 C48 H48 119.7 . . ?

loop_
_geom_bond_atom_site_label_1
_geom_bond_atom_site_label_2
_geom_bond_distance
_geom_bond_site_symmetry_2
_geom_bond_publ_flag
Au1 O1 2.0286(15) . ?
Au1 C1 1.951(2) . ?
Cl1 C46 1.741(3) . ?
O1 C30 1.292(3) . ?
O2 C30 1.224(3) . ?
O3 C38 1.379(3) . ?
O3 C41 1.424(3) . ?
O4 C42 1.225(3) . ?
N1 C1 1.356(3) . ?
N1 C3 1.395(3) . ?
N1 C6 1.447(3) . ?
N2 C1 1.355(3) . ?
N2 C2 1.400(3) . ?
N2 C18 1.449(3) . ?
N3 C32 1.428(3) . ?
N3 C35 1.414(3) . ?
N3 C42 1.389(3) . ?
C2 C3 1.353(3) . ?
C2 C4 1.486(3) . ?
C3 C5 1.486(3) . ?
C4 H4A 0.9800 . ?
C4 H4B 0.9800 . ?
C4 H4C 0.9800 . ?
C5 H5A 0.9800 . ?
C5 H5B 0.9800 . ?
C5 H5C 0.9800 . ?
C6 C7 1.404(3) . ?
C6 C11 1.390(3) . ?
C7 C8 1.399(3) . ?
C7 C13 1.515(4) . ?
C8 H8 0.9500 . ?
C8 C9 1.374(4) . ?
C9 H9 0.9500 . ?
C9 C10 1.381(3) . ?
C10 H10 0.9500 . ?
C10 C11 1.400(3) . ?
C11 C16 1.524(3) . ?
C12 H12A 0.9800 . ?
C12 H12B 0.9800 . ?
C12 H12C 0.9800 . ?
C12 C13 1.525(4) . ?
C13 H13 1.0000 . ?
C13 C14 1.529(4) . ?
C14 H14A 0.9800 . ?
C14 H14B 0.9800 . ?
C14 H14C 0.9800 . ?
C15 H15A 0.9800 . ?
C15 H15B 0.9800 . ?
C15 H15C 0.9800 . ?
C15 C16 1.528(4) . ?
C16 H16 1.0000 . ?
C16 C17 1.531(3) . ?
C17 H17A 0.9800 . ?
C17 H17B 0.9800 . ?
C17 H17C 0.9800 . ?
C18 C19 1.403(3) . ?
C18 C23 1.393(3) . ?
C19 C20 1.391(3) . ?
C19 C28 1.515(3) . ?
C20 H20 0.9500 . ?
C20 C21 1.381(3) . ?
C21 H21 0.9500 . ?
C21 C22 1.375(3) . ?
C22 H22 0.9500 . ?
C22 C23 1.399(3) . ?
C23 C25 1.513(3) . ?
C24 H24A 0.9800 . ?
C24 H24B 0.9800 . ?
C24 H24C 0.9800 . ?
C24 C25 1.525(4) . ?
C25 H25 1.0000 . ?
C25 C26 1.536(4) . ?
C26 H26A 0.9800 . ?
C26 H26B 0.9800 . ?
C26 H26C 0.9800 . ?
C27 H27A 0.9800 . ?
C27 H27B 0.9800 . ?
C27 H27C 0.9800 . ?
C27 C28 1.531(4) . ?
C28 H28 1.0000 . ?
C28 C29 1.535(3) . ?
C29 H29A 0.9800 . ?
C29 H29B 0.9800 . ?
C29 H29C 0.9800 . ?
C30 C31 1.526(3) . ?
C31 H31A 0.9900 . ?
C31 H31B 0.9900 . ?
C31 C33 1.506(3) . ?
C32 C33 1.354(3) . ?
C32 C40 1.496(3) . ?
C33 C34 1.439(3) . ?
C34 C35 1.403(3) . ?
C34 C39 1.401(3) . ?
C35 C36 1.387(3) . ?
C36 H36 0.9500 . ?
C36 C37 1.380(4) . ?
C37 H37 0.9500 . ?
C37 C38 1.395(4) . ?
C38 C39 1.381(3) . ?
C39 H39 0.9500 . ?
C40 H40A 0.9800 . ?
C40 H40B 0.9800 . ?
C40 H40C 0.9800 . ?
C41 H41A 0.9800 . ?
C41 H41B 0.9800 . ?
C41 H41C 0.9800 . ?
C42 C43 1.492(4) . ?
C43 C44 1.383(3) . ?
C43 C48 1.388(3) . ?
C44 H44 0.9500 . ?
C44 C45 1.382(4) . ?
C45 H45 0.9500 . ?
C45 C46 1.377(4) . ?
C46 C47 1.376(4) . ?
C47 H47 0.9500 . ?
C47 C48 1.384(4) . ?
C48 H48 0.9500 . ?

loop_
_geom_torsion_atom_site_label_1
_geom_torsion_atom_site_label_2
_geom_torsion_atom_site_label_3
_geom_torsion_atom_site_label_4
_geom_torsion
_geom_torsion_site_symmetry_1
_geom_torsion_site_symmetry_2
_geom_torsion_site_symmetry_3
_geom_torsion_site_symmetry_4
_geom_torsion_publ_flag
Au1 O1 C30 O2 6.7(3) . . . . ?
Au1 O1 C30 C31 -174.06(13) . . . . ?
Cl1 C46 C47 C48 -179.9(2) . . . . ?
O1 C30 C31 C33 -76.2(2) . . . . ?
O2 C30 C31 C33 103.1(3) . . . . ?
O3 C38 C39 C34 177.5(2) . . . . ?
O4 C42 C43 C44 -37.2(3) . . . . ?
O4 C42 C43 C48 136.1(3) . . . . ?
N1 C6 C7 C8 -178.9(2) . . . . ?
N1 C6 C7 C13 0.3(3) . . . . ?
N1 C6 C11 C10 179.3(2) . . . . ?
N1 C6 C11 C16 0.7(3) . . . . ?
N2 C2 C3 N1 0.1(2) . . . . ?
N2 C2 C3 C5 177.3(2) . . . . ?
N2 C18 C19 C20 -176.2(2) . . . . ?
N2 C18 C19 C28 2.8(3) . . . . ?
N2 C18 C23 C22 176.46(19) . . . . ?
N2 C18 C23 C25 -3.8(3) . . . . ?
N3 C32 C33 C31 179.7(2) . . . . ?
N3 C32 C33 C34 2.7(3) . . . . ?
N3 C35 C36 C37 179.3(2) . . . . ?
N3 C42 C43 C44 146.8(2) . . . . ?
N3 C42 C43 C48 -39.9(3) . . . . ?
C1 N1 C3 C2 0.5(3) . . . . ?
C1 N1 C3 C5 -177.0(2) . . . . ?
C1 N1 C6 C7 86.5(3) . . . . ?
C1 N1 C6 C11 -93.9(3) . . . . ?
C1 N2 C2 C3 -0.7(3) . . . . ?
C1 N2 C2 C4 178.7(2) . . . . ?
C1 N2 C18 C19 89.3(3) . . . . ?
C1 N2 C18 C23 -89.2(3) . . . . ?
C2 N2 C1 Au1 -176.54(16) . . . . ?
C2 N2 C1 N1 1.0(2) . . . . ?
C2 N2 C18 C19 -93.6(3) . . . . ?
C2 N2 C18 C23 87.9(3) . . . . ?
C3 N1 C1 Au1 176.54(17) . . . . ?
C3 N1 C1 N2 -0.9(2) . . . . ?
C3 N1 C6 C7 -90.7(3) . . . . ?
C3 N1 C6 C11 89.0(3) . . . . ?
C4 C2 C3 N1 -179.2(2) . . . . ?
C4 C2 C3 C5 -1.9(5) . . . . ?
C6 N1 C1 Au1 -1.0(3) . . . . ?
C6 N1 C1 N2 -178.46(19) . . . . ?
C6 N1 C3 C2 178.0(2) . . . . ?
C6 N1 C3 C5 0.4(4) . . . . ?
C6 C7 C8 C9 -0.4(4) . . . . ?
C6 C7 C13 C12 -111.2(3) . . . . ?
C6 C7 C13 C14 123.9(3) . . . . ?
C6 C11 C16 C15 102.4(3) . . . . ?
C6 C11 C16 C17 -133.9(2) . . . . ?
C7 C6 C11 C10 -1.1(3) . . . . ?
C7 C6 C11 C16 -179.7(2) . . . . ?
C7 C8 C9 C10 -0.8(4) . . . . ?
C8 C7 C13 C12 68.0(3) . . . . ?
C8 C7 C13 C14 -56.9(3) . . . . ?
C8 C9 C10 C11 1.2(4) . . . . ?
C9 C10 C11 C6 -0.2(4) . . . . ?
C9 C10 C11 C16 178.4(2) . . . . ?
C10 C11 C16 C15 -76.1(3) . . . . ?
C10 C11 C16 C17 47.6(3) . . . . ?
C11 C6 C7 C8 1.5(4) . . . . ?
C11 C6 C7 C13 -179.3(2) . . . . ?
C13 C7 C8 C9 -179.7(2) . . . . ?
C18 N2 C1 Au1 1.0(3) . . . . ?
C18 N2 C1 N1 178.50(18) . . . . ?
C18 N2 C2 C3 -178.1(2) . . . . ?
C18 N2 C2 C4 1.3(3) . . . . ?
C18 C19 C20 C21 -0.5(4) . . . . ?
C18 C19 C28 C27 -101.5(3) . . . . ?
C18 C19 C28 C29 135.6(2) . . . . ?
C18 C23 C25 C24 110.1(3) . . . . ?
C18 C23 C25 C26 -125.9(3) . . . . ?
C19 C18 C23 C22 -1.9(3) . . . . ?
C19 C18 C23 C25 177.8(2) . . . . ?
C19 C20 C21 C22 -1.4(4) . . . . ?
C20 C19 C28 C27 77.4(3) . . . . ?
C20 C19 C28 C29 -45.4(3) . . . . ?
C20 C21 C22 C23 1.6(4) . . . . ?
C21 C22 C23 C18 0.0(3) . . . . ?
C21 C22 C23 C25 -179.8(2) . . . . ?
C22 C23 C25 C24 -70.1(3) . . . . ?
C22 C23 C25 C26 53.9(3) . . . . ?
C23 C18 C19 C20 2.2(3) . . . . ?
C23 C18 C19 C28 -178.8(2) . . . . ?
C28 C19 C20 C21 -179.5(2) . . . . ?
C30 C31 C33 C32 -100.9(3) . . . . ?
C30 C31 C33 C34 75.5(3) . . . . ?
C31 C33 C34 C35 -178.2(2) . . . . ?
C31 C33 C34 C39 -1.3(4) . . . . ?
C32 N3 C35 C34 2.2(2) . . . . ?
C32 N3 C35 C36 179.7(2) . . . . ?
C32 N3 C42 O4 156.6(2) . . . . ?
C32 N3 C42 C43 -27.4(3) . . . . ?
C32 C33 C34 C35 -1.3(3) . . . . ?
C32 C33 C34 C39 175.7(2) . . . . ?
C33 C34 C35 N3 -0.6(2) . . . . ?
C33 C34 C35 C36 -178.4(2) . . . . ?
C33 C34 C39 C38 -177.8(2) . . . . ?
C34 C35 C36 C37 -3.5(4) . . . . ?
C35 N3 C32 C33 -3.1(3) . . . . ?
C35 N3 C32 C40 167.4(2) . . . . ?
C35 N3 C42 O4 -24.1(3) . . . . ?
C35 N3 C42 C43 151.9(2) . . . . ?
C35 C34 C39 C38 -1.2(3) . . . . ?
C35 C36 C37 C38 -0.1(4) . . . . ?
C36 C37 C38 O3 -176.8(2) . . . . ?
C36 C37 C38 C39 3.0(4) . . . . ?
C37 C38 C39 C34 -2.3(4) . . . . ?
C39 C34 C35 N3 -178.0(2) . . . . ?
C39 C34 C35 C36 4.2(3) . . . . ?
C40 C32 C33 C31 9.6(4) . . . . ?
C40 C32 C33 C34 -167.4(2) . . . . ?
C41 O3 C38 C37 165.4(2) . . . . ?
C41 O3 C38 C39 -14.4(4) . . . . ?
C42 N3 C32 C33 176.3(2) . . . . ?
C42 N3 C32 C40 -13.2(4) . . . . ?
C42 N3 C35 C34 -177.2(2) . . . . ?
C42 N3 C35 C36 0.3(4) . . . . ?
C42 C43 C44 C45 175.8(3) . . . . ?
C42 C43 C48 C47 -174.5(2) . . . . ?
C43 C44 C45 C46 -1.9(5) . . . . ?
C44 C43 C48 C47 -1.3(4) . . . . ?
C44 C45 C46 Cl1 -179.1(2) . . . . ?
C44 C45 C46 C47 0.4(5) . . . . ?
C45 C46 C47 C48 0.7(4) . . . . ?
C46 C47 C48 C43 -0.2(4) . . . . ?
C48 C43 C44 C45 2.4(4) . . . . ?

loop_
_smtbx_masks_void_nr
_smtbx_masks_void_average_x
_smtbx_masks_void_average_y
_smtbx_masks_void_average_z
_smtbx_masks_void_volume
_smtbx_masks_void_count_electrons
_smtbx_masks_void_content
1 -0.230 0.189 -0.230 1324.6 428.6 '8 Chloroform'
